data_4309492
loop_
_publ_author_name
'Bastian Ewald'
'Yurii Prots'
'Prashanth Menezes'
'Srinivasan Natarajan'
'Hui Zhang'
'R\"udiger Kniep'

_publ_contact_author_address
;
Max-Planck Institut f\"ur Chemische Physik fester Stoffe
N\"othnitzer Str. 40
D-01187 Dresden
Germany
;
_publ_contact_author_email kniep@cpfs.mpg.de
_publ_contact_author_fax 49(351)46463002
_publ_contact_author_name 'Kniep, R\"udiger'
_publ_contact_author_phone 49(351)46463000
_publ_section_title
;
Chain Structures in Alkali Borophosphates: Synthesis and Characterization of 
K~3~[BP~3~O~9~(OH)~3~] and Rb~3~[B~2~P~3~O~11~(OH)~2~]
;
_journal_name_full 'Inorganic Chemistry'
_journal_page_first 6431
_journal_page_last 6438
_journal_paper_doi 10.1021/ic050441p
_journal_volume 44
_journal_year 2005
_chemical_formula_sum 'B H3 K3 O12 P3'
_chemical_formula_weight 416.04
_space_group_IT_number 15
_symmetry_cell_setting monoclinic
_symmetry_space_group_name_Hall '-C 2yc'
_symmetry_space_group_name_H-M 'C 1 2/c 1'
_audit_creation_date 2005-03-24T06:00:00-00:00
_audit_creation_method 'WinGX routine CIF_UPDATE'
_cell_angle_alpha 90
_cell_angle_beta 118.35(2)
_cell_angle_gamma 90
_cell_formula_units_Z 8
_cell_length_a 24.546(8)
_cell_length_b 7.363(2)
_cell_length_c 14.062(4)
_cell_measurement_temperature 293(2)
_cell_volume 2236.6(12)
_computing_cell_refinement 'CSD (Akselrud, 1993)'
_computing_data_collection
;
R-AXIS auto measurement software, Ver. 1.06 (Rigaku Corp., 2000)
;
_computing_data_reduction
;
R-AXIS auto measurement software, Ver. 1.06 (Rigaku Corp., 2000)
;
_computing_structure_refinement 'SHELXL-97 (Sheldrick, 1997)'
_diffrn_ambient_temperature 295.15
_diffrn_measured_fraction_theta_full 0.987
_diffrn_measured_fraction_theta_max 0.987
_diffrn_measurement_device 'Rigaku AFC8'
_diffrn_measurement_method oscillation
_diffrn_radiation_detector 'R-AXIS RAPID'
_diffrn_radiation_monochromator 'Graphite Monochromator'
_diffrn_radiation_source 'Sealed Tube'
_diffrn_radiation_type MoK\a
_diffrn_radiation_wavelength 0.7107
_diffrn_reflns_av_R_equivalents 0.031
_diffrn_reflns_limit_h_max 36
_diffrn_reflns_limit_h_min -32
_diffrn_reflns_limit_k_max 10
_diffrn_reflns_limit_k_min -8
_diffrn_reflns_limit_l_max 20
_diffrn_reflns_limit_l_min -20
_diffrn_reflns_number 16356
_diffrn_reflns_reduction_process 'Lp corrections applied'
_diffrn_reflns_theta_full 31.99
_diffrn_reflns_theta_max 31.99
_diffrn_reflns_theta_min 2.92
_diffrn_source_current 40.0000
_diffrn_source_power 2.0000
_diffrn_source_voltage 50.0000
_exptl_absorpt_coefficient_mu 1.709
_exptl_absorpt_correction_T_max 0.9200
_exptl_absorpt_correction_T_min 0.4295
_exptl_absorpt_correction_type multi-scan
_exptl_crystal_colour colorless
_exptl_crystal_density_diffrn 2.471
_exptl_crystal_density_method 'not measured'
_exptl_crystal_description Prism
_exptl_crystal_F_000 1648
_exptl_crystal_size_max 0.15
_exptl_crystal_size_mid 0.05
_exptl_crystal_size_min 0.05
_refine_diff_density_max 0.537
_refine_diff_density_min -0.552
_refine_ls_extinction_method none
_refine_ls_goodness_of_fit_ref 1.397
_refine_ls_hydrogen_treatment mixed
_refine_ls_matrix_type full
_refine_ls_number_parameters 181
_refine_ls_number_reflns 3818
_refine_ls_number_restraints 3
_refine_ls_restrained_S_all 1.397
_refine_ls_R_factor_gt 0.0431
_refine_ls_shift/su_max 0.032
_refine_ls_structure_factor_coef Fsqd
_refine_ls_weighting_details 'calc w=1/[\s^2^(Fo^2^)+(0.0113P)^2^+6.1759P] where P=(Fo^2^+2Fc^2^)/3'
_refine_ls_weighting_scheme calc
_refine_ls_wR_factor_ref 0.082
_reflns_number_gt 3674
_reflns_number_total 3818
_reflns_threshold_expression >2sigma(I)
_cod_data_source_file ic050441psi20050629_071055_1.cif
_cod_data_source_block BE_H043af
_cod_depositor_comments
;
The following automatic conversions were performed:
'_exptl_absorpt_correction_type' value 'Multi-scan' changed to
'multi-scan' according to
'/home/saulius/struct/CIF-dictionaries/cif_core.dic' dictionary named
'cif_core.dic' version 2.4.1 from 2010-06-29.

Automatic conversion script
Id: cif_fix_enum 1527 2010-12-29 10:47:43Z saulius 
;
_cod_original_cell_volume 2237(1)
_cod_original_sg_symbol_H-M 'C 2/c'
_cod_original_formula_sum 'H3 B K3 O12 P3'
_cod_database_code 4309492

loop_
_symmetry_equiv_pos_as_xyz
'x, y, z'
'-x, y, -z+1/2'
'x+1/2, y+1/2, z'
'-x+1/2, y+1/2, -z+1/2'
'-x, -y, -z'
'x, -y, z-1/2'
'-x+1/2, -y+1/2, -z'
'x+1/2, -y+1/2, z-1/2'

loop_
_atom_site_label
_atom_site_type_symbol
_atom_site_symmetry_multiplicity
_atom_site_Wyckoff_symbol
_atom_site_fract_x
_atom_site_fract_y
_atom_site_fract_z
_atom_site_U_iso_or_equiv
_atom_site_adp_type
_atom_site_occupancy
_atom_site_calc_flag
_atom_site_refinement_flags
_atom_site_disorder_group
_atom_site_disorder_assembly
K1 K 8 f 0.26965(2) -0.00066(8) 0.08774(4) 0.01938(11) Uani 1 d . . .
K2 K 8 f 0.05429(3) 0.07252(8) 0.65928(4) 0.02229(12) Uani 1 d . . .
K3 K 8 f 0.39122(3) 0.16715(8) 0.52258(4) 0.02222(12) Uani 1 d . . .
P1 P 8 f 0.24211(2) -0.02089(8) 0.81085(4) 0.01095(11) Uani 1 d . . .
P2 P 8 f 0.10390(2) 0.12875(8) 0.95326(4) 0.01101(11) Uani 1 d . . .
P3 P 8 f 0.42847(3) 0.08797(8) 0.81311(4) 0.01233(11) Uani 1 d . . .
B1 B 8 f 0.16685(10) 0.2692(3) 0.15562(18) 0.0100(4) Uani 1 d . . .
O1 O 8 f 0.44921(8) 0.0391(3) 0.41092(14) 0.0210(4) Uani 1 d D . .
H11 H 8 f 0.4745(12) 0.001(5) 0.458(2) 0.025 Uiso 1 d D . .
O2 O 8 f 0.07028(8) -0.0063(2) 0.49135(13) 0.0166(3) Uani 1 d . . .
O3 O 8 f 0.20457(9) 0.1326(3) 0.82824(16) 0.0223(4) Uani 1 d D . .
H31 H 8 f 0.1861(14) 0.098(5) 0.855(2) 0.027 Uiso 1 d D . .
O4 O 8 f 0.26532(8) 0.1573(2) 0.39918(12) 0.0177(3) Uani 1 d . . .
O5 O 8 f 0.05552(8) 0.2406(3) 0.85482(14) 0.0242(4) Uani 1 d D . .
H51 H 8 f 0.0700(15) 0.313(4) 0.835(3) 0.029 Uiso 1 d D . .
O6 O 8 f 0.48389(8) 0.1993(3) 0.82264(13) 0.0186(3) Uani 1 d . . .
O7 O 8 f 0.20216(7) 0.1000(2) 0.19552(12) 0.0141(3) Uani 1 d . . .
O8 O 8 f 0.29506(7) 0.0700(2) 0.79653(12) 0.0134(3) Uani 1 d . . .
O9 O 8 f 0.14359(7) 0.2775(2) 0.03834(12) 0.0140(3) Uani 1 d . . .
O10 O 8 f 0.38269(7) 0.2343(2) 0.81451(13) 0.0135(3) Uani 1 d . . .
O11 O 8 f 0.39666(8) 0.0164(3) 0.20820(14) 0.0214(4) Uani 1 d . . .
O12 O 8 f 0.14603(9) -0.0266(3) 0.41999(16) 0.0257(4) Uani 1 d . . .

loop_
_atom_site_aniso_label
_atom_site_aniso_U_11
_atom_site_aniso_U_22
_atom_site_aniso_U_33
_atom_site_aniso_U_23
_atom_site_aniso_U_13
_atom_site_aniso_U_12
K1 0.0201(2) 0.0220(3) 0.0160(2) -0.00043(18) 0.00850(18) -0.0011(2)
K2 0.0236(2) 0.0246(3) 0.0201(2) -0.00205(19) 0.0115(2) 0.0039(2)
K3 0.0199(2) 0.0215(3) 0.0250(2) -0.00047(19) 0.0105(2) -0.0026(2)
P1 0.0109(2) 0.0108(3) 0.0115(2) -0.00066(18) 0.00555(18) -0.00189(19)
P2 0.0113(2) 0.0125(3) 0.0095(2) -0.00061(18) 0.00519(18) -0.00211(19)
P3 0.0099(2) 0.0138(3) 0.0129(2) -0.00275(19) 0.00516(18) 0.0007(2)
B1 0.0087(9) 0.0104(11) 0.0106(9) 0.0002(7) 0.0043(7) 0.0001(8)
O1 0.0184(8) 0.0214(10) 0.0205(8) -0.0055(7) 0.0072(7) -0.0027(7)
O2 0.0189(7) 0.0162(9) 0.0170(7) 0.0003(6) 0.0105(6) 0.0057(6)
O3 0.0255(9) 0.0162(9) 0.0364(10) -0.0002(7) 0.0239(8) 0.0016(7)
O4 0.0207(8) 0.0180(9) 0.0126(7) -0.0039(6) 0.0063(6) 0.0007(7)
O5 0.0184(8) 0.0276(11) 0.0156(8) 0.0092(7) -0.0010(6) -0.0061(7)
O6 0.0134(7) 0.0241(10) 0.0209(8) -0.0051(7) 0.0105(6) -0.0050(7)
O7 0.0147(7) 0.0131(8) 0.0112(6) -0.0006(5) 0.0036(5) 0.0054(6)
O8 0.0137(7) 0.0132(8) 0.0154(7) -0.0052(6) 0.0087(6) -0.0059(6)
O9 0.0163(7) 0.0137(8) 0.0097(6) -0.0003(5) 0.0044(5) -0.0049(6)
O10 0.0122(7) 0.0104(8) 0.0216(7) 0.0000(6) 0.0111(6) -0.0001(6)
O11 0.0182(8) 0.0236(10) 0.0204(8) 0.0119(7) 0.0076(6) 0.0018(7)
O12 0.0312(10) 0.0247(10) 0.0342(10) 0.0061(8) 0.0260(9) 0.0014(8)

loop_
_atom_type_symbol
_atom_type_description
_atom_type_scat_dispersion_real
_atom_type_scat_dispersion_imag
_atom_type_scat_source
B B 0.0013 0.0007 'International Tables Vol C Tables 4.2.6.8 and 6.1.1.4'
O O 0.0106 0.006 'International Tables Vol C Tables 4.2.6.8 and 6.1.1.4'
P P 0.1023 0.0942 'International Tables Vol C Tables 4.2.6.8 and 6.1.1.4'
K K 0.2009 0.2494 'International Tables Vol C Tables 4.2.6.8 and 6.1.1.4'
H H 0 0 'International Tables Vol C Tables 4.2.6.8 and 6.1.1.4'

loop_
_geom_angle_atom_site_label_1
_geom_angle_atom_site_label_2
_geom_angle_atom_site_label_3
_geom_angle
_geom_angle_site_symmetry_1
_geom_angle_site_symmetry_3
_geom_angle_publ_flag
O4 K1 O8 70.80(5) 4_545 6 ?
O4 K1 O11 107.74(6) 4_545 . ?
O8 K1 O11 74.61(5) 6 . ?
O4 K1 O7 85.51(5) 4_545 . ?
O8 K1 O7 50.80(5) 6 . ?
O11 K1 O7 116.04(6) . . ?
O4 K1 O12 82.71(6) 4_545 6 ?
O8 K1 O12 120.92(6) 6 6 ?
O11 K1 O12 164.03(6) . 6 ?
O7 K1 O12 76.04(6) . 6 ?
O4 K1 O4 79.21(5) 4_545 6 ?
O8 K1 O4 144.11(5) 6 6 ?
O11 K1 O4 97.01(6) . 6 ?
O7 K1 O4 146.54(5) . 6 ?
O12 K1 O4 72.63(6) 6 6 ?
O4 K1 O3 149.25(5) 4_545 7_556 ?
O8 K1 O3 80.99(5) 6 7_556 ?
O11 K1 O3 75.10(6) . 7_556 ?
O7 K1 O3 66.84(5) . 7_556 ?
O12 K1 O3 102.31(6) 6 7_556 ?
O4 K1 O3 131.42(5) 6 7_556 ?
O4 K1 O3 110.14(5) 4_545 1_554 ?
O8 K1 O3 164.88(5) 6 1_554 ?
O11 K1 O3 118.04(5) . 1_554 ?
O7 K1 O3 114.12(5) . 1_554 ?
O12 K1 O3 46.03(5) 6 1_554 ?
O4 K1 O3 47.05(5) 6 1_554 ?
O3 K1 O3 93.94(5) 7_556 1_554 ?
O4 K1 P1 77.21(4) 4_545 6 ?
O8 K1 P1 25.20(3) 6 6 ?
O11 K1 P1 95.18(5) . 6 ?
O7 K1 P1 25.59(3) . 6 ?
O12 K1 P1 98.99(5) 6 6 ?
O4 K1 P1 155.82(4) 6 6 ?
O3 K1 P1 72.04(4) 7_556 6 ?
O3 K1 P1 139.71(4) 1_554 6 ?
O4 K1 P1 97.58(4) 4_545 1_554 ?
O8 K1 P1 166.73(4) 6 1_554 ?
O11 K1 P1 103.99(5) . 1_554 ?
O7 K1 P1 136.85(4) . 1_554 ?
O12 K1 P1 61.87(4) 6 1_554 ?
O4 K1 P1 22.70(4) 6 1_554 ?
O3 K1 P1 111.65(4) 7_556 1_554 ?
O3 K1 P1 25.26(3) 1_554 1_554 ?
P1 K1 P1 160.80(3) 6 1_554 ?
O4 K1 P2 88.11(4) 4_545 1_554 ?
O8 K1 P2 103.33(4) 6 1_554 ?
O11 K1 P2 161.77(5) . 1_554 ?
O7 K1 P2 54.88(4) . 1_554 ?
O12 K1 P2 22.15(4) 6 1_554 ?
O4 K1 P2 94.73(4) 6 1_554 ?
O3 K1 P2 86.68(4) 7_556 1_554 ?
O3 K1 P2 61.97(4) 1_554 1_554 ?
P1 K1 P2 79.28(3) 6 1_554 ?
P1 K1 P2 82.12(3) 1_554 1_554 ?
O4 K1 K3 91.58(4) 4_545 6 ?
O8 K1 K3 113.62(4) 6 6 ?
O11 K1 K3 50.26(5) . 6 ?
O7 K1 K3 164.17(4) . 6 ?
O12 K1 K3 119.07(5) 6 6 ?
O4 K1 K3 46.90(4) 6 6 ?
O3 K1 K3 111.25(4) 7_556 6 ?
O3 K1 K3 81.50(4) 1_554 6 ?
P1 K1 K3 138.74(2) 6 6 ?
P1 K1 K3 58.95(2) 1_554 6 ?
P2 K1 K3 140.69(2) 1_554 6 ?
O2 K2 O2 81.86(6) . 5_556 ?
O2 K2 O10 67.81(5) . 4_546 ?
O2 K2 O10 105.90(5) 5_556 4_546 ?
O2 K2 O5 124.36(6) . 2_556 ?
O2 K2 O5 51.47(5) 5_556 2_556 ?
O10 K2 O5 144.31(6) 4_546 2_556 ?
O2 K2 O6 93.47(5) . 4_546 ?
O2 K2 O6 68.16(5) 5_556 4_546 ?
O10 K2 O6 49.71(5) 4_546 4_546 ?
O5 K2 O6 94.63(6) 2_556 4_546 ?
O2 K2 O5 165.99(6) . . ?
O2 K2 O5 107.18(6) 5_556 . ?
O10 K2 O5 118.10(5) 4_546 . ?
O5 K2 O5 59.27(6) 2_556 . ?
O6 K2 O5 99.81(5) 4_546 . ?
O2 K2 O1 84.77(6) . 7_556 ?
O2 K2 O1 93.78(5) 5_556 7_556 ?
O10 K2 O1 142.91(5) 4_546 7_556 ?
O5 K2 O1 71.94(6) 2_556 7_556 ?
O6 K2 O1 161.90(5) 4_546 7_556 ?
O5 K2 O1 83.98(5) . 7_556 ?
O2 K2 O12 131.49(6) . 6_556 ?
O2 K2 O12 138.27(5) 5_556 6_556 ?
O10 K2 O12 74.01(5) 4_546 6_556 ?
O5 K2 O12 104.11(5) 2_556 6_556 ?
O6 K2 O12 83.43(5) 4_546 6_556 ?
O5 K2 O12 46.90(5) . 6_556 ?
O1 K2 O12 111.17(5) 7_556 6_556 ?
O2 K2 O3 94.74(6) . . ?
O2 K2 O3 176.20(5) 5_556 . ?
O10 K2 O3 71.11(5) 4_546 . ?
O5 K2 O3 132.30(5) 2_556 . ?
O6 K2 O3 110.54(5) 4_546 . ?
O5 K2 O3 76.48(5) . . ?
O1 K2 O3 87.56(5) 7_556 . ?
O12 K2 O3 43.80(5) 6_556 . ?
O2 K2 P2 103.26(5) . 2_556 ?
O2 K2 P2 24.81(4) 5_556 2_556 ?
O10 K2 P2 125.80(4) 4_546 2_556 ?
O5 K2 P2 26.69(4) 2_556 2_556 ?
O6 K2 P2 79.47(4) 4_546 2_556 ?
O5 K2 P2 83.70(4) . 2_556 ?
O1 K2 P2 83.40(4) 7_556 2_556 ?
O12 K2 P2 123.36(4) 6_556 2_556 ?
O3 K2 P2 158.98(4) . 2_556 ?
O2 K2 P3 79.51(4) . 4_546 ?
O2 K2 P3 86.53(4) 5_556 4_546 ?
O10 K2 P3 24.91(3) 4_546 4_546 ?
O5 K2 P3 119.45(5) 2_556 4_546 ?
O6 K2 P3 24.82(3) 4_546 4_546 ?
O5 K2 P3 111.16(4) . 4_546 ?
O1 K2 P3 164.08(4) 7_556 4_546 ?
O12 K2 P3 78.11(4) 6_556 4_546 ?
O3 K2 P3 91.20(4) . 4_546 ?
P2 K2 P3 102.58(2) 2_556 4_546 ?
O2 K2 P2 155.04(4) . . ?
O2 K2 P2 121.24(4) 5_556 . ?
O10 K2 P2 94.69(4) 4_546 . ?
O5 K2 P2 80.31(4) 2_556 . ?
O6 K2 P2 87.59(4) 4_546 . ?
O5 K2 P2 23.78(4) . . ?
O1 K2 P2 101.59(4) 7_556 . ?
O12 K2 P2 23.92(3) 6_556 . ?
O3 K2 P2 61.84(4) . . ?
P2 K2 P2 101.46(3) 2_556 . ?
P3 K2 P2 91.759(19) 4_546 . ?
O2 K2 H51 151.4(4) . . ?
O2 K2 H51 113.7(6) 5_556 . ?
O10 K2 H51 125.0(6) 4_546 . ?
O5 K2 H51 62.6(6) 2_556 . ?
O6 K2 H51 114.3(4) 4_546 . ?
O5 K2 H51 14.7(4) . . ?
O1 K2 H51 70.9(5) 7_556 . ?
O12 K2 H51 51.0(6) 6_556 . ?
O3 K2 H51 70.1(6) . . ?
P2 K2 H51 89.0(6) 2_556 . ?
P3 K2 H51 123.4(5) 4_546 . ?
P2 K2 H51 32.0(5) . . ?
O2 K3 O4 107.85(6) 7_556 . ?
O2 K3 O1 88.96(6) 7_556 . ?
O4 K3 O1 111.44(6) . . ?
O2 K3 O6 71.82(5) 7_556 2_656 ?
O4 K3 O6 170.11(5) . 2_656 ?
O1 K3 O6 78.45(6) . 2_656 ?
O2 K3 O11 128.98(5) 7_556 6_556 ?
O4 K3 O11 96.57(6) . 6_556 ?
O1 K3 O11 122.95(6) . 6_556 ?
O6 K3 O11 76.90(5) 2_656 6_556 ?
O2 K3 O9 157.29(5) 7_556 4_545 ?
O4 K3 O9 73.17(5) . 4_545 ?
O1 K3 O9 70.26(5) . 4_545 ?
O6 K3 O9 111.15(5) 2_656 4_545 ?
O11 K3 O9 72.23(5) 6_556 4_545 ?
O2 K3 O12 51.28(5) 7_556 7_556 ?
O4 K3 O12 78.43(6) . 7_556 ?
O1 K3 O12 139.26(6) . 7_556 ?
O6 K3 O12 94.38(6) 2_656 7_556 ?
O11 K3 O12 93.34(5) 6_556 7_556 ?
O9 K3 O12 146.07(5) 4_545 7_556 ?
O2 K3 O8 121.06(5) 7_556 6 ?
O4 K3 O8 47.19(5) . 6 ?
O1 K3 O8 66.86(5) . 6 ?
O6 K3 O8 141.80(5) 2_656 6 ?
O11 K3 O8 108.54(5) 6_556 6 ?
O9 K3 O8 42.78(4) 4_545 6 ?
O12 K3 O8 122.22(5) 7_556 6 ?
O2 K3 P2 24.81(4) 7_556 4_556 ?
O4 K3 P2 93.75(4) . 4_556 ?
O1 K3 P2 113.38(5) . 4_556 ?
O6 K3 P2 82.23(4) 2_656 4_556 ?
O11 K3 P2 113.09(4) 6_556 4_556 ?
O9 K3 P2 166.60(4) 4_545 4_556 ?
O12 K3 P2 26.47(4) 7_556 4_556 ?
O8 K3 P2 125.42(3) 6 4_556 ?
O2 K3 P1 117.80(4) 7_556 6 ?
O4 K3 P1 21.90(4) . 6 ?
O1 K3 P1 91.36(5) . 6 ?
O6 K3 P1 166.17(4) 2_656 6 ?
O11 K3 P1 101.49(4) 6_556 6 ?
O9 K3 P1 55.96(3) 4_545 6 ?
O12 K3 P1 99.44(5) 7_556 6 ?
O8 K3 P1 25.41(3) 6 6 ?
P2 K3 P1 110.65(2) 4_556 6 ?
O2 K3 K1 132.02(4) 7_556 6_556 ?
O4 K3 K1 49.49(4) . 6_556 ?
O1 K3 K1 136.35(5) . 6_556 ?
O6 K3 K1 123.09(4) 2_656 6_556 ?
O11 K3 K1 47.23(4) 6_556 6_556 ?
O9 K3 K1 66.56(3) 4_545 6_556 ?
O12 K3 K1 80.99(4) 7_556 6_556 ?
O8 K3 K1 77.26(4) 6 6_556 ?
P2 K3 K1 107.34(2) 4_556 6_556 ?
P1 K3 K1 59.20(3) 6 6_556 ?
O2 K3 P3 107.83(4) 7_556 . ?
O4 K3 P3 107.58(4) . . ?
O1 K3 P3 129.86(5) . . ?
O6 K3 P3 63.90(4) 2_656 . ?
O11 K3 P3 21.18(4) 6_556 . ?
O9 K3 P3 92.92(3) 4_545 . ?
O12 K3 P3 78.22(4) 7_556 . ?
O8 K3 P3 129.33(4) 6 . ?
P2 K3 P3 93.836(19) 4_556 . ?
P1 K3 P3 118.32(3) 6 . ?
K1 K3 P3 59.62(2) 6_556 . ?
O2 K3 H11 92.6(7) 7_556 . ?
O4 K3 H11 123.2(5) . . ?
O1 K3 H11 14.4(4) . . ?
O6 K3 H11 66.5(5) 2_656 . ?
O11 K3 H11 110.6(5) 6_556 . ?
O9 K3 H11 69.6(7) 4_545 . ?
O12 K3 H11 143.6(7) 7_556 . ?
O8 K3 H11 76.6(6) 6 . ?
P2 K3 H11 117.3(7) 4_556 . ?
P1 K3 H11 101.9(6) 6 . ?
K1 K3 H11 135.3(7) 6_556 . ?
P3 K3 H11 115.6(4) . . ?
O4 P1 O3 112.45(10) 6_556 . ?
O4 P1 O7 114.86(10) 6_556 6_556 ?
O3 P1 O7 108.05(11) . 6_556 ?
O4 P1 O8 112.74(10) 6_556 . ?
O3 P1 O8 107.61(10) . . ?
O7 P1 O8 100.24(9) 6_556 . ?
O4 P1 K1 128.15(8) 6_556 6_556 ?
O3 P1 K1 119.29(8) . 6_556 ?
O7 P1 K1 51.63(6) 6_556 6_556 ?
O8 P1 K1 48.62(6) . 6_556 ?
O4 P1 K3 43.38(7) 6_556 6_556 ?
O3 P1 K3 122.19(8) . 6_556 ?
O7 P1 K3 129.59(7) 6_556 6_556 ?
O8 P1 K3 69.75(7) . 6_556 ?
K1 P1 K3 101.54(3) 6_556 6_556 ?
O4 P1 K1 47.72(7) 6_556 1_556 ?
O3 P1 K1 67.79(8) . 1_556 ?
O7 P1 K1 147.01(7) 6_556 1_556 ?
O8 P1 K1 112.32(6) . 1_556 ?
K1 P1 K1 160.17(2) 6_556 1_556 ?
K3 P1 K1 61.85(3) 6_556 1_556 ?
O4 P1 K1 30.73(7) 6_556 7_546 ?
O3 P1 K1 116.91(8) . 7_546 ?
O7 P1 K1 85.56(7) 6_556 7_546 ?
O8 P1 K1 130.75(7) . 7_546 ?
K1 P1 K1 116.79(2) 6_556 7_546 ?
K3 P1 K1 69.40(2) 6_556 7_546 ?
K1 P1 K1 69.476(19) 1_556 7_546 ?
O2 P2 O12 112.75(11) 6_556 6_556 ?
O2 P2 O5 108.71(10) 6_556 . ?
O12 P2 O5 109.26(12) 6_556 . ?
O2 P2 O9 113.47(9) 6_556 1_556 ?
O12 P2 O9 108.20(11) 6_556 1_556 ?
O5 P2 O9 104.04(11) . 1_556 ?
O2 P2 K3 50.06(7) 6_556 4_546 ?
O12 P2 K3 62.69(8) 6_556 4_546 ?
O5 P2 K3 126.08(8) . 4_546 ?
O9 P2 K3 129.65(7) 1_556 4_546 ?
O2 P2 K2 52.78(7) 6_556 2_556 ?
O12 P2 K2 125.50(8) 6_556 2_556 ?
O5 P2 K2 56.01(7) . 2_556 ?
O9 P2 K2 126.01(7) 1_556 2_556 ?
K3 P2 K2 84.538(19) 4_546 2_556 ?
O2 P2 K1 108.89(8) 6_556 1_556 ?
O12 P2 K1 44.58(8) 6_556 1_556 ?
O5 P2 K1 140.88(8) . 1_556 ?
O9 P2 K1 69.96(7) 1_556 1_556 ?
K3 P2 K1 73.438(18) 4_546 1_556 ?
K2 P2 K1 157.90(2) 2_556 1_556 ?
O2 P2 K2 112.78(7) 6_556 . ?
O12 P2 K2 61.12(8) 6_556 . ?
O5 P2 K2 50.75(8) . . ?
O9 P2 K2 132.66(6) 1_556 . ?
K3 P2 K2 88.705(19) 4_546 . ?
K2 P2 K2 76.99(3) 2_556 . ?
K1 P2 K2 103.78(3) 1_556 . ?
O11 P3 O1 111.23(12) 6_556 6_556 ?
O11 P3 O6 112.45(10) 6_556 . ?
O1 P3 O6 110.06(10) 6_556 . ?
O11 P3 O10 108.75(10) 6_556 . ?
O1 P3 O10 110.05(10) 6_556 . ?
O6 P3 O10 104.04(10) . . ?
O11 P3 K2 126.20(8) 6_556 4_556 ?
O1 P3 K2 122.41(8) 6_556 4_556 ?
O6 P3 K2 53.66(7) . 4_556 ?
O10 P3 K2 50.41(6) . 4_556 ?
O11 P3 K1 40.17(7) 6_556 6_556 ?
O1 P3 K1 115.07(8) 6_556 6_556 ?
O6 P3 K1 133.61(7) . 6_556 ?
O10 P3 K1 70.26(6) . 6_556 ?
K2 P3 K1 106.551(19) 4_556 6_556 ?
O11 P3 K3 43.64(8) 6_556 . ?
O1 P3 K3 150.19(8) 6_556 . ?
O6 P3 K3 76.25(7) . . ?
O10 P3 K3 95.78(6) . . ?
K2 P3 K3 85.373(19) 4_556 . ?
K1 P3 K3 59.35(2) 6_556 . ?
O11 P3 K2 64.82(8) 6_556 4_546 ?
O1 P3 K2 47.95(8) 6_556 4_546 ?
O6 P3 K2 118.04(8) . 4_546 ?
O10 P3 K2 136.82(7) . 4_546 ?
K2 P3 K2 167.07(2) 4_556 4_546 ?
K1 P3 K2 86.315(18) 6_556 4_546 ?
K3 P3 K2 102.782(18) . 4_546 ?
O8 B1 O10 108.66(17) 7_556 7_556 ?
O8 B1 O9 107.86(17) 7_556 . ?
O10 B1 O9 112.97(17) 7_556 . ?
O8 B1 O7 112.29(17) 7_556 . ?
O10 B1 O7 107.18(17) 7_556 . ?
O9 B1 O7 107.96(17) . . ?
P3 O1 K3 132.94(10) 6 . ?
P3 O1 K2 109.80(9) 6 7_556 ?
K3 O1 K2 85.37(6) . 7_556 ?
P3 O1 H11 111(3) 6 . ?
K3 O1 H11 94(3) . . ?
K2 O1 H11 124(3) 7_556 . ?
P2 O2 K2 143.37(10) 6 . ?
P2 O2 K3 105.13(9) 6 7_556 ?
K2 O2 K3 93.85(6) . 7_556 ?
P2 O2 K2 102.41(9) 6 5_556 ?
K2 O2 K2 98.14(6) . 5_556 ?
K3 O2 K2 113.37(6) 7_556 5_556 ?
P1 O3 K1 135.55(10) . 7_556 ?
P1 O3 K2 109.30(9) . . ?
K1 O3 K2 111.55(6) 7_556 . ?
P1 O3 K1 86.95(8) . 1_556 ?
K1 O3 K1 86.06(5) 7_556 1_556 ?
K2 O3 K1 121.97(6) . 1_556 ?
P1 O3 H31 112(3) . . ?
K1 O3 H31 100(3) 7_556 . ?
K2 O3 H31 65(3) . . ?
K1 O3 H31 57(3) 1_556 . ?
P1 O4 K1 132.93(10) 6 4 ?
P1 O4 K3 114.72(9) 6 . ?
K1 O4 K3 103.44(6) 4 . ?
P1 O4 K1 109.58(9) 6 6_556 ?
K1 O4 K1 100.79(5) 4 6_556 ?
K3 O4 K1 83.61(5) . 6_556 ?
P2 O5 K2 97.30(9) . 2_556 ?
P2 O5 K2 105.47(11) . . ?
K2 O5 K2 99.06(6) 2_556 . ?
P2 O5 H51 114(3) . . ?
K2 O5 H51 149(3) 2_556 . ?
K2 O5 H51 77(3) . . ?
P3 O6 K3 128.20(10) . 2_656 ?
P3 O6 K2 101.52(8) . 4_556 ?
K3 O6 K2 106.65(6) 2_656 4_556 ?
B1 O7 P1 132.96(14) . 6 ?
B1 O7 K1 114.07(12) . . ?
P1 O7 K1 102.77(8) 6 . ?
B1 O8 P1 132.84(14) 7_556 . ?
B1 O8 K1 114.49(12) 7_556 6_556 ?
P1 O8 K1 106.18(8) . 6_556 ?
B1 O8 K3 88.70(11) 7_556 6_556 ?
P1 O8 K3 84.84(7) . 6_556 ?
K1 O8 K3 127.44(6) 6_556 6_556 ?
B1 O9 P2 126.58(15) . 1_554 ?
B1 O9 K3 105.44(13) . 4 ?
P2 O9 K3 117.33(8) 1_554 4 ?
B1 O10 P3 133.74(15) 7_556 . ?
B1 O10 K2 116.79(13) 7_556 4_556 ?
P3 O10 K2 104.69(8) . 4_556 ?
P3 O11 K1 119.11(9) 6 . ?
P3 O11 K3 115.17(10) 6 6 ?
K1 O11 K3 82.51(6) . 6 ?
P2 O12 K1 113.27(10) 6 6_556 ?
P2 O12 K3 90.84(9) 6 7_556 ?
K1 O12 K3 93.19(6) 6_556 7_556 ?
P2 O12 K2 94.96(10) 6 6 ?
K1 O12 K2 146.40(7) 6_556 6 ?
K3 O12 K2 104.69(6) 7_556 6 ?

loop_
_geom_bond_atom_site_label_1
_geom_bond_atom_site_label_2
_geom_bond_distance
_geom_bond_site_symmetry_2
_geom_bond_publ_flag
K1 O4 2.6954(19) 4_545 ?
K1 O8 2.7443(18) 6 ?
K1 O11 2.755(2) . ?
K1 O7 2.8240(18) . ?
K1 O12 2.831(2) 6 ?
K1 O4 2.8466(19) 6 ?
K1 O3 2.904(2) 7_556 ?
K1 O3 3.361(2) 1_554 ?
K1 P1 3.5128(12) 6 ?
K1 P1 3.6248(13) 1_554 ?
K1 P2 3.7053(15) 1_554 ?
K1 K3 3.7207(12) 6 ?
K2 O2 2.6359(18) . ?
K2 O2 2.815(2) 5_556 ?
K2 O10 2.8615(18) 4_546 ?
K2 O5 2.886(2) 2_556 ?
K2 O6 2.953(2) 4_546 ?
K2 O5 3.002(2) . ?
K2 O1 3.013(2) 7_556 ?
K2 O12 3.284(2) 6_556 ?
K2 O3 3.335(2) . ?
K2 P2 3.4523(15) 2_556 ?
K2 P3 3.5920(13) 4_546 ?
K2 P2 3.7366(14) . ?
K2 H51 2.92(3) . ?
K3 O2 2.710(2) 7_556 ?
K3 O4 2.734(2) . ?
K3 O1 2.739(2) . ?
K3 O6 2.803(2) 2_656 ?
K3 O11 2.886(2) 6_556 ?
K3 O9 3.0002(19) 4_545 ?
K3 O12 3.032(2) 7_556 ?
K3 O8 3.4057(19) 6 ?
K3 P2 3.4121(12) 4_556 ?
K3 P1 3.6154(14) 6 ?
K3 K1 3.7207(12) 6_556 ?
K3 P3 3.7840(14) . ?
K3 H11 2.87(3) . ?
P1 O4 1.4844(17) 6_556 ?
P1 O3 1.5491(19) . ?
P1 O7 1.5560(17) 6_556 ?
P1 O8 1.5576(17) . ?
P1 K1 3.5128(12) 6_556 ?
P1 K3 3.6154(14) 6_556 ?
P1 K1 3.6248(13) 1_556 ?
P1 K1 3.8625(12) 7_546 ?
P2 O2 1.4833(17) 6_556 ?
P2 O12 1.5209(19) 6_556 ?
P2 O5 1.5632(19) . ?
P2 O9 1.5724(17) 1_556 ?
P2 K3 3.4121(12) 4_546 ?
P2 K2 3.4523(15) 2_556 ?
P2 K1 3.7053(15) 1_556 ?
P3 O11 1.5109(18) 6_556 ?
P3 O1 1.5366(19) 6_556 ?
P3 O6 1.5386(18) . ?
P3 O10 1.5638(17) . ?
P3 K2 3.5920(13) 4_556 ?
P3 K1 3.7312(15) 6_556 ?
P3 K2 3.8181(13) 4_546 ?
B1 O8 1.460(3) 7_556 ?
B1 O10 1.463(3) 7_556 ?
B1 O9 1.468(3) . ?
B1 O7 1.469(3) . ?
O1 P3 1.5366(19) 6 ?
O1 K2 3.013(2) 7_556 ?
O1 H11 0.716(17) . ?
O2 P2 1.4833(17) 6 ?
O2 K3 2.710(2) 7_556 ?
O2 K2 2.815(2) 5_556 ?
O3 K1 2.904(2) 7_556 ?
O3 K1 3.361(2) 1_556 ?
O3 H31 0.750(18) . ?
O4 P1 1.4844(17) 6 ?
O4 K1 2.6954(19) 4 ?
O4 K1 2.8466(19) 6_556 ?
O5 K2 2.886(2) 2_556 ?
O5 H51 0.761(18) . ?
O6 K3 2.803(2) 2_656 ?
O6 K2 2.953(2) 4_556 ?
O7 P1 1.5560(17) 6 ?
O8 B1 1.460(3) 7_556 ?
O8 K1 2.7443(18) 6_556 ?
O8 K3 3.4057(19) 6_556 ?
O9 P2 1.5724(17) 1_554 ?
O9 K3 3.0002(19) 4 ?
O10 B1 1.463(3) 7_556 ?
O10 K2 2.8615(18) 4_556 ?
O11 P3 1.5109(18) 6 ?
O11 K3 2.886(2) 6 ?
O12 P2 1.5209(19) 6 ?
O12 K1 2.831(2) 6_556 ?
O12 K3 3.032(2) 7_556 ?
O12 K2 3.284(2) 6 ?

loop_
_geom_hbond_atom_site_label_D
_geom_hbond_atom_site_label_H
_geom_hbond_atom_site_label_A
_geom_hbond_site_symmetry_A
_geom_hbond_distance_DH
_geom_hbond_distance_HA
_geom_hbond_distance_DA
_geom_hbond_angle_DHA
O3 H31 O12 6_556 0.750(18) 1.720(18) 2.469(3) 177(4)
O5 H51 O11 7_556 0.761(18) 1.760(18) 2.520(3) 179(4)
O1 H11 O1 5_656 0.716(17) 1.927(19) 2.625(4) 165(4)
